data_4062995
_journal_name_full Organometallics
_journal_paper_doi 10.1021/om0498145
_journal_year 2004
_chemical_formula_moiety 'C39 H45 N1 Ni1 P2'
_chemical_formula_sum 'C39 H45 N Ni P2'
_chemical_formula_weight 648.41
_space_group_IT_number 14
_symmetry_cell_setting monoclinic
_symmetry_space_group_name_Hall '-P 2yab'
_symmetry_space_group_name_H-M 'P 1 21/a 1'
_cell_angle_alpha 90.00
_cell_angle_beta 105.03(3)
_cell_angle_gamma 90.00
_cell_formula_units_Z 4
_cell_length_a 10.611(2)
_cell_length_b 35.051(7)
_cell_length_c 9.6820(19)
_cell_measurement_temperature 293(2)
_cell_volume 3477.8(12)
_diffrn_ambient_temperature 293(2)
_exptl_crystal_density_diffrn 1.238
_cod_original_sg_symbol_H-M 'P 21/c'
_cod_database_code 4062995

loop_
_symmetry_equiv_pos_as_xyz
'x, y, z'
'-x+1/2, y+1/2, -z'
'-x, -y, -z'
'x-1/2, -y-1/2, z'

loop_
_atom_site_label
_atom_site_type_symbol
_atom_site_fract_x
_atom_site_fract_y
_atom_site_fract_z
_atom_site_U_iso_or_equiv
_atom_site_adp_type
_atom_site_occupancy
_atom_site_symmetry_multiplicity
_atom_site_calc_flag
_atom_site_refinement_flags
_atom_site_disorder_assembly
_atom_site_disorder_group
C1 C 0.2617(7) 0.90573(18) 0.6911(7) 0.0394(17) Uani 1 1 d . . .
C2 C 0.2317(7) 0.9212(2) 0.5518(7) 0.0463(18) Uani 1 1 d . . .
H2 H 0.1450 0.9221 0.4991 0.056 Uiso 1 1 calc R . .
C3 C 0.3265(7) 0.9348(2) 0.4916(8) 0.0512(19) Uani 1 1 d . . .
H3 H 0.3023 0.9447 0.3994 0.061 Uiso 1 1 calc R . .
C4 C 0.4574(7) 0.9341(2) 0.5644(8) 0.053(2) Uani 1 1 d . . .
H4 H 0.5207 0.9437 0.5230 0.064 Uiso 1 1 calc R . .
C5 C 0.4909(7) 0.91879(19) 0.6995(8) 0.0492(19) Uani 1 1 d . . .
H5 H 0.5784 0.9178 0.7495 0.059 Uiso 1 1 calc R . .
C6 C 0.3961(6) 0.90466(18) 0.7640(7) 0.0368(16) Uani 1 1 d . . .
C7 C 0.5053(7) 0.9202(2) 1.0597(7) 0.0431(18) Uani 1 1 d . . .
C8 C 0.4309(8) 0.9479(2) 1.1003(9) 0.069(2) Uani 1 1 d . . .
H8 H 0.3405 0.9461 1.0698 0.082 Uiso 1 1 calc R . .
C9 C 0.4860(10) 0.9786(2) 1.1852(10) 0.082(3) Uani 1 1 d . . .
H9 H 0.4326 0.9966 1.2121 0.098 Uiso 1 1 calc R . .
C10 C 0.6179(10) 0.9823(3) 1.2291(9) 0.078(3) Uani 1 1 d . . .
H10 H 0.6552 1.0032 1.2837 0.093 Uiso 1 1 calc R . .
C11 C 0.6954(9) 0.9549(3) 1.1922(10) 0.090(3) Uani 1 1 d . . .
H11 H 0.7857 0.9570 1.2235 0.108 Uiso 1 1 calc R . .
C12 C 0.6403(8) 0.9241(2) 1.1088(9) 0.071(3) Uani 1 1 d . . .
H12 H 0.6943 0.9058 1.0850 0.086 Uiso 1 1 calc R . .
C13 C 0.5394(6) 0.84471(19) 0.9455(8) 0.0426(18) Uani 1 1 d . . .
C14 C 0.6075(7) 0.8290(2) 1.0756(9) 0.056(2) Uani 1 1 d . . .
H14 H 0.6014 0.8401 1.1608 0.068 Uiso 1 1 calc R . .
C15 C 0.6840(8) 0.7969(3) 1.0789(12) 0.073(3) Uani 1 1 d . . .
H15 H 0.7298 0.7868 1.1662 0.087 Uiso 1 1 calc R . .
C16 C 0.6926(8) 0.7803(2) 0.9558(14) 0.081(3) Uani 1 1 d . . .
H16 H 0.7436 0.7586 0.9589 0.098 Uiso 1 1 calc R . .
C17 C 0.6264(8) 0.7953(2) 0.8261(11) 0.077(3) Uani 1 1 d . . .
H17 H 0.6322 0.7837 0.7415 0.093 Uiso 1 1 calc R . .
C18 C 0.5514(7) 0.8276(2) 0.8218(9) 0.059(2) Uani 1 1 d . . .
H18 H 0.5081 0.8379 0.7339 0.070 Uiso 1 1 calc R . .
C19 C 0.3155(6) 0.8417(2) 1.1197(8) 0.0450(18) Uani 1 1 d . . .
C20 C 0.3669(7) 0.8568(2) 1.2554(8) 0.053(2) Uani 1 1 d . . .
H20 H 0.3636 0.8831 1.2685 0.063 Uiso 1 1 calc R . .
C21 C 0.4224(9) 0.8340(3) 1.3707(9) 0.080(3) Uani 1 1 d . . .
H21 H 0.4550 0.8449 1.4606 0.096 Uiso 1 1 calc R . .
C22 C 0.4297(9) 0.7951(4) 1.3533(12) 0.089(3) Uani 1 1 d . . .
H22 H 0.4661 0.7796 1.4313 0.107 Uiso 1 1 calc R . .
C23 C 0.3832(8) 0.7796(3) 1.2213(12) 0.072(3) Uani 1 1 d . . .
H23 H 0.3886 0.7534 1.2094 0.087 Uiso 1 1 calc R . .
C24 C 0.3279(7) 0.8023(2) 1.1043(9) 0.053(2) Uani 1 1 d . . .
H24 H 0.2987 0.7912 1.0143 0.064 Uiso 1 1 calc R . .
C25 C 0.0528(8) 0.8940(3) 1.1776(9) 0.084(3) Uani 1 1 d . . .
H25A H 0.0636 0.9199 1.1507 0.127 Uiso 1 1 calc R . .
H25B H 0.1241 0.8870 1.2569 0.127 Uiso 1 1 calc R . .
H25C H -0.0278 0.8916 1.2045 0.127 Uiso 1 1 calc R . .
C26 C 0.0298(8) 0.8163(3) 1.1041(10) 0.087(3) Uani 1 1 d . . .
H26A H 0.1115 0.8085 1.1667 0.130 Uiso 1 1 calc R . .
H26B H 0.0018 0.7977 1.0295 0.130 Uiso 1 1 calc R . .
H26C H -0.0345 0.8184 1.1575 0.130 Uiso 1 1 calc R . .
C27 C -0.1161(7) 0.8700(2) 0.9144(9) 0.067(2) Uani 1 1 d . . .
H27A H -0.1203 0.8940 0.8654 0.101 Uiso 1 1 calc R . .
H27B H -0.1758 0.8703 0.9738 0.101 Uiso 1 1 calc R . .
H27C H -0.1393 0.8498 0.8456 0.101 Uiso 1 1 calc R . .
C28 C 0.0417(7) 0.8900(2) 0.6761(7) 0.0450(18) Uani 1 1 d . . .
C29 C -0.0414(7) 0.9221(2) 0.6516(8) 0.052(2) Uani 1 1 d . . .
C30 C 0.0075(8) 0.9606(2) 0.7128(10) 0.069(2) Uani 1 1 d . . .
H30 H 0.0920 0.9645 0.6918 0.083 Uiso 1 1 calc R . .
C31 C 0.0330(11) 0.9624(3) 0.8743(12) 0.109(4) Uani 1 1 d . . .
H31A H 0.0878 0.9415 0.9165 0.163 Uiso 1 1 calc R . .
H31B H -0.0484 0.9609 0.9001 0.163 Uiso 1 1 calc R . .
H31C H 0.0756 0.9860 0.9084 0.163 Uiso 1 1 calc R . .
C32 C -0.0751(11) 0.9943(3) 0.6508(14) 0.135(5) Uani 1 1 d . . .
H32A H -0.0923 0.9938 0.5485 0.203 Uiso 1 1 calc R . .
H32B H -0.0298 1.0174 0.6868 0.203 Uiso 1 1 calc R . .
H32C H -0.1561 0.9932 0.6775 0.203 Uiso 1 1 calc R . .
C33 C -0.1689(8) 0.9175(3) 0.5690(9) 0.077(3) Uani 1 1 d . . .
H33 H -0.2244 0.9385 0.5526 0.092 Uiso 1 1 calc R . .
C34 C -0.2153(9) 0.8829(3) 0.5108(10) 0.088(3) Uani 1 1 d . . .
H34 H -0.3009 0.8806 0.4555 0.106 Uiso 1 1 calc R . .
C35 C -0.1347(9) 0.8519(3) 0.5350(9) 0.078(3) Uani 1 1 d . . .
H35 H -0.1667 0.8285 0.4958 0.094 Uiso 1 1 calc R . .
C36 C -0.0070(7) 0.8543(2) 0.6161(8) 0.057(2) Uani 1 1 d . . .
C37 C 0.0806(8) 0.8197(2) 0.6409(9) 0.070(3) Uani 1 1 d . . .
H37 H 0.1588 0.8264 0.7160 0.083 Uiso 1 1 calc R . .
C38 C 0.0211(12) 0.7858(3) 0.6926(14) 0.138(5) Uani 1 1 d . . .
H38A H -0.0057 0.7925 0.7768 0.208 Uiso 1 1 calc R . .
H38B H 0.0841 0.7655 0.7149 0.208 Uiso 1 1 calc R . .
H38C H -0.0534 0.7775 0.6194 0.208 Uiso 1 1 calc R . .
C39 C 0.1241(15) 0.8091(4) 0.5136(15) 0.166(7) Uani 1 1 d . . .
H39A H 0.1804 0.7873 0.5348 0.250 Uiso 1 1 calc R . .
H39B H 0.1708 0.8301 0.4866 0.250 Uiso 1 1 calc R . .
H39C H 0.0496 0.8032 0.4363 0.250 Uiso 1 1 calc R . .
N1 N 0.1721(5) 0.89239(14) 0.7609(6) 0.0391(14) Uani 1 1 d . . .
P1 P 0.42466(17) 0.88367(5) 0.9372(2) 0.0391(5) Uani 1 1 d . . .
P2 P 0.04994(19) 0.86233(6) 1.0255(2) 0.0508(6) Uani 1 1 d . . .
Ni1 Ni 0.23089(8) 0.86970(2) 0.95028(9) 0.0386(3) Uani 1 1 d . . .

loop_
_atom_site_aniso_label
_atom_site_aniso_U_11
_atom_site_aniso_U_22
_atom_site_aniso_U_33
_atom_site_aniso_U_23
_atom_site_aniso_U_13
_atom_site_aniso_U_12
C1 0.043(4) 0.035(4) 0.039(5) -0.004(3) 0.008(3) 0.007(3)
C2 0.050(5) 0.053(5) 0.038(5) -0.005(4) 0.015(4) 0.007(3)
C3 0.056(5) 0.057(5) 0.044(5) 0.005(4) 0.020(4) 0.008(4)
C4 0.050(5) 0.060(5) 0.057(6) 0.005(4) 0.029(4) -0.003(4)
C5 0.044(5) 0.050(4) 0.056(5) 0.000(4) 0.016(4) -0.005(3)
C6 0.032(4) 0.039(4) 0.041(4) -0.002(3) 0.012(3) 0.004(3)
C7 0.039(4) 0.051(4) 0.036(4) 0.005(4) 0.004(3) -0.001(3)
C8 0.049(5) 0.065(6) 0.089(7) -0.021(5) 0.013(5) -0.004(4)
C9 0.083(7) 0.061(6) 0.104(8) -0.028(6) 0.028(6) -0.011(5)
C10 0.085(7) 0.066(6) 0.073(7) -0.023(5) 0.004(5) -0.031(5)
C11 0.056(6) 0.091(7) 0.109(8) -0.042(7) -0.001(5) -0.013(5)
C12 0.045(5) 0.070(6) 0.094(7) -0.029(5) 0.008(5) -0.001(4)
C13 0.033(4) 0.042(4) 0.055(5) -0.002(4) 0.014(4) -0.001(3)
C14 0.037(4) 0.061(5) 0.074(6) 0.018(5) 0.019(4) 0.008(4)
C15 0.045(5) 0.063(6) 0.105(8) 0.036(6) 0.011(5) 0.008(4)
C16 0.047(6) 0.046(5) 0.149(10) -0.004(7) 0.022(7) 0.003(4)
C17 0.059(6) 0.067(6) 0.103(8) -0.036(6) 0.017(6) 0.004(5)
C18 0.041(5) 0.055(5) 0.075(6) -0.006(5) 0.005(4) 0.005(4)
C19 0.035(4) 0.048(5) 0.053(5) 0.003(4) 0.011(4) 0.002(3)
C20 0.047(5) 0.067(5) 0.046(5) 0.001(5) 0.015(4) -0.003(4)
C21 0.075(7) 0.120(9) 0.041(6) 0.009(6) 0.010(5) 0.012(6)
C22 0.074(7) 0.116(10) 0.077(8) 0.051(8) 0.017(6) 0.015(6)
C23 0.053(6) 0.063(6) 0.100(8) 0.024(6) 0.019(5) 0.012(4)
C24 0.047(5) 0.054(5) 0.059(5) 0.007(4) 0.015(4) 0.003(4)
C25 0.065(6) 0.115(8) 0.072(6) -0.030(6) 0.016(5) 0.006(5)
C26 0.058(6) 0.094(7) 0.115(8) 0.047(6) 0.037(5) -0.005(5)
C27 0.037(4) 0.080(6) 0.088(7) 0.011(5) 0.021(4) 0.005(4)
C28 0.040(4) 0.052(5) 0.041(4) 0.002(4) 0.007(3) -0.003(3)
C29 0.038(4) 0.056(5) 0.061(5) 0.007(4) 0.010(4) 0.008(4)
C30 0.062(6) 0.059(5) 0.082(7) 0.006(5) 0.011(5) 0.025(4)
C31 0.153(11) 0.068(7) 0.116(10) -0.015(6) 0.053(8) -0.001(6)
C32 0.118(10) 0.072(7) 0.203(14) 0.033(8) 0.020(9) 0.025(7)
C33 0.040(5) 0.104(8) 0.078(6) 0.019(6) -0.001(4) 0.027(5)
C34 0.044(5) 0.112(8) 0.092(8) -0.005(7) -0.012(5) -0.011(6)
C35 0.062(6) 0.082(7) 0.076(7) -0.019(5) -0.007(5) -0.004(5)
C36 0.045(5) 0.068(5) 0.054(5) 0.000(4) 0.003(4) -0.008(4)
C37 0.071(6) 0.047(5) 0.080(6) -0.017(5) -0.001(5) -0.004(4)
C38 0.171(13) 0.066(7) 0.211(15) 0.006(8) 0.108(11) 0.020(7)
C39 0.246(18) 0.124(11) 0.183(14) 0.048(10) 0.153(13) 0.102(11)
N1 0.032(3) 0.041(3) 0.041(4) -0.001(3) 0.004(3) 0.001(2)
P1 0.0296(10) 0.0404(10) 0.0450(12) 0.0005(9) 0.0053(8) 0.0017(7)
P2 0.0381(11) 0.0578(13) 0.0580(14) 0.0047(10) 0.0155(10) -0.0018(9)
Ni1 0.0318(5) 0.0383(5) 0.0445(6) 0.0007(4) 0.0076(4) 0.0007(4)

loop_
_geom_bond_atom_site_label_1
_geom_bond_atom_site_label_2
_geom_bond_distance
_geom_bond_site_symmetry_2
_geom_bond_publ_flag
C1 N1 1.383(8) . ?
C1 C2 1.411(9) . ?
C1 C6 1.418(9) . ?
C2 C3 1.372(9) . ?
C3 C4 1.385(9) . ?
C4 C5 1.372(9) . ?
C5 C6 1.405(9) . ?
C6 P1 1.784(7) . ?
C7 C8 1.373(10) . ?
C7 C12 1.395(9) . ?
C7 P1 1.803(7) . ?
C8 C9 1.386(11) . ?
C9 C10 1.360(12) . ?
C10 C11 1.370(12) . ?
C11 C12 1.382(11) . ?
C13 C18 1.374(10) . ?
C13 C14 1.393(10) . ?
C13 P1 1.818(7) . ?
C14 C15 1.381(11) . ?
C15 C16 1.351(12) . ?
C16 C17 1.375(12) . ?
C17 C18 1.377(10) . ?
C19 C20 1.391(10) . ?
C19 C24 1.399(9) . ?
C19 Ni1 1.923(7) . ?
C20 C21 1.376(11) . ?
C21 C22 1.380(13) . ?
C22 C23 1.359(12) . ?
C23 C24 1.384(11) . ?
C25 P2 1.838(8) . ?
C26 P2 1.820(8) . ?
C27 P2 1.831(8) . ?
C28 C29 1.412(9) . ?
C28 N1 1.416(8) . ?
C28 C36 1.419(10) . ?
C29 C33 1.391(10) . ?
C29 C30 1.511(11) . ?
C30 C32 1.499(11) . ?
C30 C31 1.517(12) . ?
C33 C34 1.375(12) . ?
C34 C35 1.364(13) . ?
C35 C36 1.382(10) . ?
C36 C37 1.509(11) . ?
C37 C39 1.471(12) . ?
C37 C38 1.490(13) . ?
N1 Ni1 1.947(5) . ?
P1 Ni1 2.149(2) . ?
P2 Ni1 2.238(2) . ?
